data_4079576
loop_
_publ_author_name
'Lai, Yu-Ying'
'Bornand, Marc'
'Chen, Peter'

_publ_section_title
;
 Homogeneous Model Complexes for Supported Rhenia Metathesis Catalysts
;
_journal_issue 21
_journal_name_full Organometallics
_journal_page_first 7558
_journal_paper_doi 10.1021/om300852s
_journal_volume 31
_journal_year 2012
_chemical_compound_source 'LOC ETH Zurich'
_chemical_formula_moiety 'C16 H6 F12 Zn '
_chemical_formula_sum 'C16 H6 F12 Zn'
_chemical_formula_weight 491.570
_chemical_name_systematic
;
 ?
;
_space_group_IT_number 2
_symmetry_cell_setting triclinic
_symmetry_space_group_name_Hall '-P 1'
_symmetry_space_group_name_H-M 'P -1'
_atom_sites_solution_primary direct
_atom_sites_solution_secondary difmap
_audit_creation_method maXus
_cell_angle_alpha 96.331(4)
_cell_angle_beta 97.728(4)
_cell_angle_gamma 97.406(7)
_cell_formula_units_Z 2
_cell_length_a 8.3321(8)
_cell_length_b 9.0137(9)
_cell_length_c 11.2232(13)
_cell_measurement_reflns_used 17093
_cell_measurement_temperature 123
_cell_measurement_theta_max 26.373
_cell_measurement_theta_min 2.425
_cell_volume 821.26(15)
_computing_cell_refinement 'HKL Scalepack (Otwinowski & Minor 1997)'
_computing_data_collection KappaCCD
_computing_data_reduction 'Denzo and Scalepak (Otwinowski & Minor, 1997)'
_computing_structure_refinement 'SHELXL-97 (Sheldrick, 1997)'
_computing_structure_solution 'SIR97(Altomare et al., J. Appl. Cryst.,1999)'
_diffrn_ambient_temperature 123
_diffrn_measured_fraction_theta_full 0.992
_diffrn_measured_fraction_theta_max 0.992
_diffrn_measurement_device KappaCCD
_diffrn_measurement_method CCD
_diffrn_orient_matrix_type X=UH
_diffrn_orient_matrix_UB_11 -0.10214
_diffrn_orient_matrix_UB_12 -0.05317
_diffrn_orient_matrix_UB_13 0.04158
_diffrn_orient_matrix_UB_21 0.00335
_diffrn_orient_matrix_UB_22 -0.09358
_diffrn_orient_matrix_UB_23 -0.06295
_diffrn_orient_matrix_UB_31 0.03729
_diffrn_orient_matrix_UB_32 -0.05461
_diffrn_orient_matrix_UB_33 0.06205
_diffrn_radiation_source 'fine-focus sealed tube'
_diffrn_radiation_type ' MoK\a'
_diffrn_radiation_wavelength_id all
_diffrn_reflns_av_R_equivalents 0.082
_diffrn_reflns_limit_h_max 10
_diffrn_reflns_limit_h_min -10
_diffrn_reflns_limit_k_max 11
_diffrn_reflns_limit_k_min -10
_diffrn_reflns_limit_l_max 13
_diffrn_reflns_limit_l_min -13
_diffrn_reflns_number 7740
_diffrn_reflns_theta_full 26.32
_diffrn_reflns_theta_max 26.32
_diffrn_reflns_theta_min 2.49
_exptl_absorpt_coefficient_mu 1.623
_exptl_absorpt_correction_T_max 0.940
_exptl_absorpt_correction_T_min 0.794
_exptl_absorpt_correction_type integration
_exptl_absorpt_process_details
;
Gaussian integration (Coppens, 1970)
;
_exptl_crystal_colour Colourless
_exptl_crystal_density_diffrn 1.988
_exptl_crystal_density_method 'not measured'
_exptl_crystal_description plate
_exptl_crystal_F_000 480.0
_exptl_crystal_size_max .285
_exptl_crystal_size_mid .105
_exptl_crystal_size_min .03
_refine_diff_density_max 0.415
_refine_diff_density_min -0.785
_refine_diff_density_rms 0.104
_refine_ls_extinction_method none
_refine_ls_goodness_of_fit_ref 0.938
_refine_ls_hydrogen_treatment refall
_refine_ls_matrix_type full
_refine_ls_number_parameters 286
_refine_ls_number_reflns 3321
_refine_ls_number_restraints 0
_refine_ls_restrained_S_all 0.938
_refine_ls_R_factor_all 0.0787
_refine_ls_R_factor_gt 0.0544
_refine_ls_shift/su_max 0.027
_refine_ls_shift/su_mean 0.001
_refine_ls_structure_factor_coef Fsqd
_refine_ls_weighting_details 'calc w=1/[\s^2^(Fo^2^)+ (0.1000P)^2^+0.0000P] where P=(Fo^2^+2Fc^2^)/3'
_refine_ls_weighting_scheme calc
_refine_ls_wR_factor_gt 0.1372
_refine_ls_wR_factor_ref 0.1580
_reflns_number_gt 2499
_reflns_number_total 3321
_reflns_threshold_expression >2sigma(I)
_cod_data_source_file om300852s_si_002.cif
_cod_data_source_block global
_cod_depositor_comments
;
The following automatic conversions were performed:

'_symmetry_cell_setting' value 'Triclinic' changed to 'triclinic'
according to /home/saulius/struct/CIF-dictionaries/cif_core.dic
dictionary named 'cif_core.dic' version 2.4.2 from 2011-04-26.

Automatic conversion script
Id: cif_fix_values 1891 2012-01-12 08:04:46Z andrius 
;
_cod_original_sg_symbol_H-M 'P -1          '
_cod_original_formula_sum 'C16 H6 F12 Zn '
_cod_database_code 4079576

loop_
_symmetry_equiv_pos_as_xyz
+X,+Y,+Z
-X,-Y,-Z

loop_
_atom_site_label
_atom_site_type_symbol
_atom_site_fract_x
_atom_site_fract_y
_atom_site_fract_z
_atom_site_U_iso_or_equiv
_atom_site_adp_type
_atom_site_occupancy
_atom_site_symmetry_multiplicity
_atom_site_calc_flag
Zn1 Zn 0.44341(6) 0.07542(6) 0.83316(5) 0.0335(2) Uani 1 1 d
F8 F 1.1318(3) 0.1468(3) 1.0501(3) 0.0505(8) Uani 1 1 d
F9 F 1.0967(3) 0.2650(4) 0.8949(3) 0.0489(8) Uani 1 1 d
F10 F 1.1797(3) 0.3893(3) 1.0723(3) 0.0384(6) Uani 1 1 d
F12 F 0.7809(3) 0.5125(4) 1.3326(3) 0.0533(8) Uani 1 1 d
F13 F 0.6156(5) 0.6014(4) 1.2043(3) 0.0592(9) Uani 1 1 d
F14 F 0.5314(3) 0.4102(3) 1.2867(3) 0.0463(7) Uani 1 1 d
F22 F 0.3991(3) -0.1917(3) 0.3597(3) 0.0434(7) Uani 1 1 d
F23 F 0.3669(5) -0.3956(4) 0.4374(3) 0.0622(10) Uani 1 1 d
F24 F 0.1714(4) -0.3397(4) 0.3132(3) 0.0589(9) Uani 1 1 d
F26 F -0.2222(3) -0.0578(3) 0.6882(3) 0.0466(7) Uani 1 1 d
F27 F -0.2088(3) -0.2947(4) 0.6833(3) 0.0559(9) Uani 1 1 d
F28 F -0.2681(3) -0.2006(4) 0.5182(3) 0.0529(8) Uani 1 1 d
C1 C 0.6116(5) 0.1886(5) 0.9580(4) 0.0303(9) Uani 1 1 d
C2 C 0.7789(5) 0.1879(5) 0.9479(4) 0.0289(9) Uani 1 1 d
C3 C 0.9020(5) 0.2766(5) 1.0291(4) 0.0266(9) Uani 1 1 d
C4 C 0.8656(5) 0.3701(5) 1.1277(4) 0.0254(8) Uani 1 1 d
C5 C 0.7027(5) 0.3707(5) 1.1391(4) 0.0235(8) Uani 1 1 d
C6 C 0.5784(5) 0.2828(5) 1.0571(4) 0.0280(9) Uani 1 1 d
C7 C 1.0760(5) 0.2706(5) 1.0132(4) 0.0327(10) Uani 1 1 d
C11 C 0.6580(5) 0.4740(5) 1.2398(4) 0.0311(10) Uani 1 1 d
C15 C 0.2852(5) -0.0417(5) 0.7054(4) 0.0301(9) Uani 1 1 d
C16 C 0.3377(5) -0.1149(5) 0.6026(4) 0.0284(9) Uani 1 1 d
C17 C 0.2259(5) -0.2029(5) 0.5100(4) 0.0275(9) Uani 1 1 d
C18 C 0.0595(5) -0.2198(5) 0.5137(4) 0.0286(9) Uani 1 1 d
C19 C 0.0054(5) -0.1493(5) 0.6160(4) 0.0276(9) Uani 1 1 d
C20 C 0.1164(5) -0.0612(5) 0.7085(4) 0.0268(9) Uani 1 1 d
C21 C 0.2885(6) -0.2822(6) 0.4054(4) 0.0365(10) Uani 1 1 d
C25 C -0.1734(5) -0.1763(5) 0.6260(4) 0.0357(10) Uani 1 1 d
H18 H -0.020(5) -0.283(5) 0.449(4) 0.021(10) Uiso 1 1 d
H4 H 0.953(5) 0.422(5) 1.183(4) 0.017(10) Uiso 1 1 d
H16 H 0.449(5) -0.101(5) 0.592(4) 0.026(11) Uiso 1 1 d
H6 H 0.467(5) 0.294(5) 1.067(4) 0.024(11) Uiso 1 1 d
H2 H 0.813(6) 0.114(5) 0.881(5) 0.033(12) Uiso 1 1 d
H20 H 0.074(6) -0.012(6) 0.779(5) 0.038(13) Uiso 1 1 d

loop_
_atom_site_aniso_label
_atom_site_aniso_U_11
_atom_site_aniso_U_22
_atom_site_aniso_U_33
_atom_site_aniso_U_23
_atom_site_aniso_U_13
_atom_site_aniso_U_12
Zn1 0.0262(3) 0.0373(3) 0.0296(3) -0.0097(2) -0.0046(2) -0.0018(2)
F8 0.0279(14) 0.0372(16) 0.086(2) 0.0063(16) 0.0052(14) 0.0090(11)
F9 0.0397(16) 0.061(2) 0.0438(17) -0.0098(15) 0.0190(13) 0.0002(13)
F10 0.0267(13) 0.0353(15) 0.0500(17) -0.0035(13) 0.0052(11) 0.0003(10)
F12 0.0370(15) 0.073(2) 0.0373(16) -0.0294(15) -0.0015(12) -0.0008(14)
F13 0.097(3) 0.0400(18) 0.0507(19) 0.0039(15) 0.0297(18) 0.0309(17)
F14 0.0411(16) 0.0512(18) 0.0440(17) -0.0102(14) 0.0205(13) -0.0038(13)
F22 0.0399(15) 0.0473(17) 0.0402(16) -0.0067(13) 0.0156(12) -0.0033(12)
F23 0.099(3) 0.049(2) 0.0483(19) 0.0013(16) 0.0274(19) 0.0356(18)
F24 0.0421(17) 0.084(2) 0.0343(17) -0.0290(16) 0.0030(13) -0.0174(15)
F26 0.0305(14) 0.0534(18) 0.0525(18) -0.0118(15) 0.0077(12) 0.0080(12)
F27 0.0337(15) 0.0521(19) 0.082(2) 0.0218(18) 0.0099(15) -0.0050(13)
F28 0.0278(14) 0.077(2) 0.0443(17) -0.0176(16) -0.0102(12) 0.0085(14)
C1 0.026(2) 0.033(2) 0.028(2) -0.0021(19) -0.0004(17) 0.0010(17)
C2 0.032(2) 0.029(2) 0.027(2) 0.0030(19) 0.0045(17) 0.0073(17)
C3 0.026(2) 0.024(2) 0.027(2) 0.0005(17) 0.0009(16) 0.0009(16)
C4 0.025(2) 0.022(2) 0.025(2) -0.0023(17) -0.0013(16) -0.0009(15)
C5 0.025(2) 0.023(2) 0.021(2) -0.0013(16) 0.0025(15) 0.0018(15)
C6 0.022(2) 0.033(2) 0.025(2) -0.0014(18) -0.0044(16) 0.0032(16)
C7 0.027(2) 0.030(2) 0.040(3) 0.002(2) 0.0062(18) 0.0001(17)
C11 0.027(2) 0.032(2) 0.030(2) -0.0067(19) 0.0050(17) 0.0006(17)
C15 0.026(2) 0.030(2) 0.030(2) -0.0032(18) -0.0039(17) 0.0001(16)
C16 0.020(2) 0.028(2) 0.034(2) 0.0011(19) -0.0018(16) 0.0002(16)
C17 0.025(2) 0.026(2) 0.028(2) -0.0003(18) 0.0016(16) -0.0008(16)
C18 0.027(2) 0.028(2) 0.026(2) -0.0025(18) -0.0041(17) -0.0021(16)
C19 0.024(2) 0.030(2) 0.026(2) -0.0009(18) -0.0016(16) 0.0028(16)
C20 0.026(2) 0.027(2) 0.025(2) -0.0013(18) 0.0003(16) -0.0004(16)
C21 0.034(2) 0.038(3) 0.034(2) -0.004(2) 0.0039(19) -0.0008(19)
C25 0.025(2) 0.038(3) 0.040(3) -0.005(2) -0.0021(18) 0.0019(18)

loop_
_atom_type_symbol
_atom_type_description
_atom_type_scat_dispersion_real
_atom_type_scat_dispersion_imag
_atom_type_scat_source
C C 0.0033 0.0016 'International Tables Vol C Tables 4.2.6.8 and 6.1.1.4'
H H 0.0000 0.0000 'International Tables Vol C Tables 4.2.6.8 and 6.1.1.4'
F F 0.0171 0.0103 'International Tables Vol C Tables 4.2.6.8 and 6.1.1.4'
Zn Zn 0.2839 1.4301 'International Tables Vol C Tables 4.2.6.8 and 6.1.1.4'

loop_
_diffrn_radiation_wavelength
0.71073

loop_
_exptl_crystal_face_index_h
_exptl_crystal_face_index_k
_exptl_crystal_face_index_l
_exptl_crystal_face_perp_dist
4 1 -3 0.096
0 -1 3 0.046
1 4 -11 0.035
-4 -1 2 0.125
1 -5 -3 0.007
-1 6 3 0.035

loop_
_geom_angle_atom_site_label_1
_geom_angle_atom_site_label_2
_geom_angle_atom_site_label_3
_geom_angle
C15 Zn1 C1 176.99(17)
C6 C1 C2 116.0(4)
C6 C1 Zn1 123.6(3)
C2 C1 Zn1 120.2(3)
C3 C2 C1 122.1(4)
C2 C3 C4 120.8(4)
C2 C3 C7 119.4(4)
C4 C3 C7 119.8(4)
C5 C4 C3 117.6(4)
C6 C5 C4 121.8(4)
C6 C5 C11 118.8(4)
C4 C5 C11 119.4(4)
C5 C6 C1 121.6(4)
F10 C7 F8 106.6(4)
F10 C7 F9 106.2(3)
F8 C7 F9 105.0(4)
F10 C7 C3 113.6(4)
F8 C7 C3 112.9(3)
F9 C7 C3 111.9(4)
F13 C11 F14 106.1(4)
F13 C11 F12 107.2(4)
F14 C11 F12 105.8(4)
F13 C11 C5 112.9(4)
F14 C11 C5 112.2(4)
F12 C11 C5 112.2(3)
C20 C15 C16 116.7(4)
C20 C15 Zn1 123.3(3)
C16 C15 Zn1 120.0(3)
C17 C16 C15 121.1(4)
C18 C17 C16 121.6(4)
C18 C17 C21 119.5(4)
C16 C17 C21 118.9(4)
C17 C18 C19 118.0(4)
C20 C19 C18 120.7(4)
C20 C19 C25 120.5(4)
C18 C19 C25 118.8(4)
C19 C20 C15 121.9(4)
F24 C21 F23 107.1(4)
F24 C21 F22 106.3(4)
F23 C21 F22 104.7(4)
F24 C21 C17 113.4(4)
F23 C21 C17 112.1(4)
F22 C21 C17 112.7(4)
F27 C25 F28 107.6(4)
F27 C25 F26 106.9(4)
F28 C25 F26 106.0(4)
F27 C25 C19 111.2(4)
F28 C25 C19 112.5(4)
F26 C25 C19 112.3(4)
C3 C2 H2 118(3)
C1 C2 H2 120(3)
C5 C4 H4 125(2)
C3 C4 H4 117(2)
C5 C6 H6 117(3)
C1 C6 H6 121(3)
C17 C16 H16 118(3)
C15 C16 H16 121(3)
C17 C18 H18 122(2)
C19 C18 H18 120(2)
C19 C20 H20 119(3)
C15 C20 H20 119(3)

loop_
_geom_bond_atom_site_label_1
_geom_bond_atom_site_label_2
_geom_bond_distance
Zn1 C15 1.925(4)
Zn1 C1 1.938(4)
F8 C7 1.348(5)
F9 C7 1.358(5)
F10 C7 1.335(5)
F12 C11 1.339(5)
F13 C11 1.331(5)
F14 C11 1.334(5)
F22 C21 1.343(5)
F23 C21 1.338(6)
F24 C21 1.331(5)
F26 C25 1.348(5)
F27 C25 1.327(6)
F28 C25 1.333(5)
C1 C6 1.404(6)
C1 C2 1.414(6)
C2 C3 1.378(6)
C3 C4 1.406(6)
C3 C7 1.491(6)
C4 C5 1.381(6)
C5 C6 1.385(6)
C5 C11 1.502(6)
C15 C20 1.400(6)
C15 C16 1.415(6)
C16 C17 1.394(6)
C17 C18 1.381(6)
C17 C21 1.497(6)
C18 C19 1.406(6)
C19 C20 1.391(6)
C19 C25 1.500(6)
C2 H2 1.04(5)
C4 H4 0.93(4)
C6 H6 0.97(4)
C16 H16 0.94(4)
C18 H18 0.99(4)
C20 H20 1.00(5)

loop_
_geom_torsion_atom_site_label_1
_geom_torsion_atom_site_label_2
_geom_torsion_atom_site_label_3
_geom_torsion_atom_site_label_4
_geom_torsion
C15 Zn1 C1 C6 -176(3)
C15 Zn1 C1 C2 9(4)
C6 C1 C2 C3 -1.2(6)
Zn1 C1 C2 C3 174.4(3)
C1 C2 C3 C4 1.3(6)
C1 C2 C3 C7 -180.0(4)
C2 C3 C4 C5 -0.7(6)
C7 C3 C4 C5 -179.4(4)
C3 C4 C5 C6 0.1(6)
C3 C4 C5 C11 -177.3(4)
C4 C5 C6 C1 -0.1(7)
C11 C5 C6 C1 177.3(4)
C2 C1 C6 C5 0.6(6)
Zn1 C1 C6 C5 -174.8(3)
C2 C3 C7 F10 161.2(4)
C4 C3 C7 F10 -20.0(6)
C2 C3 C7 F8 -77.1(5)
C4 C3 C7 F8 101.6(5)
C2 C3 C7 F9 41.0(5)
C4 C3 C7 F9 -140.2(4)
C6 C5 C11 F13 -79.6(5)
C4 C5 C11 F13 97.9(5)
C6 C5 C11 F14 40.2(5)
C4 C5 C11 F14 -142.3(4)
C6 C5 C11 F12 159.1(4)
C4 C5 C11 F12 -23.3(6)
C1 Zn1 C15 C20 166(3)
C1 Zn1 C15 C16 -13(4)
C20 C15 C16 C17 -0.6(6)
Zn1 C15 C16 C17 178.7(3)
C15 C16 C17 C18 1.3(7)
C15 C16 C17 C21 -177.8(4)
C16 C17 C18 C19 -2.0(6)
C21 C17 C18 C19 177.2(4)
C17 C18 C19 C20 2.0(6)
C17 C18 C19 C25 -175.3(4)
C18 C19 C20 C15 -1.4(7)
C25 C19 C20 C15 175.9(4)
C16 C15 C20 C19 0.7(7)
Zn1 C15 C20 C19 -178.6(3)
C18 C17 C21 F24 12.3(6)
C16 C17 C21 F24 -168.5(4)
C18 C17 C21 F23 -109.1(5)
C16 C17 C21 F23 70.1(5)
C18 C17 C21 F22 133.2(4)
C16 C17 C21 F22 -47.7(6)
C20 C19 C25 F27 -87.2(5)
C18 C19 C25 F27 90.1(5)
C20 C19 C25 F28 152.0(4)
C18 C19 C25 F28 -30.7(6)
C20 C19 C25 F26 32.5(6)
C18 C19 C25 F26 -150.2(4)
